data_1528870
loop_
_publ_author_name
'Sharma, N.'
'Chen Yusheng'
'Christensen, M.'
'Macquart, R.B.'
'Avdeev, M.'
'Ling, C.D.'

_publ_section_title
;
 Structure and crystal chemistry of fluorite-related Bi38 Mo7 O78 from
 single crystal X-ray diffraction and ab initio calculations
;
_journal_name_full 'Journal of Solid State Chemistry'
_journal_page_first 1312
_journal_page_last 1318
_journal_volume 182
_journal_year 2009
_chemical_formula_sum 'Bi38 Mo7 O78'
_space_group_IT_number 60
_symmetry_space_group_name_Hall '-P 2n 2ab'
_symmetry_space_group_name_H-M 'P b c n'
_cell_angle_alpha 90
_cell_angle_beta 90
_cell_angle_gamma 90
_cell_formula_units_Z 4
_cell_length_a 28.7058
_cell_length_b 16.8493
_cell_length_c 16.9376
_cell_volume 8192.254
_citation_journal_id_ASTM JSSCBI
_cod_data_source_file Sharma_JSSCBI_2009_1766.cif
_cod_data_source_block Bi38Mo7O78
_cod_original_cell_volume 8192.253
_cod_database_code 1528870

loop_
_symmetry_equiv_pos_as_xyz
x,y,z
-x+1/2,-y+1/2,z+1/2
x+1/2,-y+1/2,-z
-x,y,-z+1/2
-x,-y,-z
x-1/2,y-1/2,-z-1/2
-x-1/2,y-1/2,z
x,-y,z-1/2

loop_
_atom_site_label
_atom_site_type_symbol
_atom_site_fract_x
_atom_site_fract_y
_atom_site_fract_z
_atom_site_occupancy
_atom_site_U_iso_or_equiv
O14 O-2 0.0539 0.6787 0.4991 1 0.0
Bi2 Bi+3 0.10452 0.56791 0.76073 1 0.0
O32 O-2 0.1245 0.3432 0.3757 1 0.0
Bi4 Bi+3 0.0044 0.25349 0.9066 1 0.0
O33 O-2 0.0501 0.3347 0.4905 1 0.0
Mo4 Mo+6 0 0.25405 0.25 1 0.0
Bi16 Bi+3 0.09065 0.41188 0.91598 1 0.0
O19 O-2 0.132 0.0269 0.6986 1 0.0
Bi11 Bi+3 0.99772 0.91914 0.58708 1 0.0
O10 O-2 0.0454 0.3431 0.8441 1 0.0
O29 O-2 0.2324 0.8506 0.5268 1 0.0
Mo3 Mo+6 0.10206 0.25303 0.42743 1 0.0
Bi5 Bi+3 0.2018 0.2453 0.60097 1 0.0
O7 O-2 0.1587 0.1459 0.8348 1 0.0
O28 O-2 0.16 0.8472 0.6458 1 0.0
O30 O-2 0.2317 0.9615 0.6516 1 0.0
O25 O-2 0.2105 0.6153 0.6722 1 0.0
O17 O-2 0.1303 0.7868 0.4673 1 0.0
Bi6 Bi+3 0.20351 0.25425 0.26443 1 0.0
O39 O-2 0.531 0.6704 0.3145 1 0.0
O16 O-2 0.0581 0.3313 0.6624 1 0.0
Bi18 Bi+3 0.19638 0.06742 0.7602 1 0.0
Bi19 Bi+3 0 0.08006 0.75 1 0.0
O3 O-2 0.0559 0.5059 0.8301 1 0.0
O34 O-2 0.1334 0.1773 0.3751 1 0.0
O18 O-2 0.0514 0.8496 0.5185 1 0.0
Bi17 Bi+3 0.29658 0.08104 0.91936 1 0.0
O23 O-2 0.1557 0.1655 0.65 1 0.0
O2 O-2 0.1269 0.4582 0.7126 1 0.0
Bi14 Bi+3 0.99956 0.57256 0.57956 1 0.0
Bi8 Bi+3 0.09831 0.92821 0.75441 1 0.0
Bi9 Bi+3 0.09489 0.75665 0.24008 1 0.0
O22 O-2 0.2659 0.2338 0.2109 1 0.0
O6 O-2 0.0475 0.983 0.6508 1 0.0
Bi13 Bi+3 0.09995 0.07775 0.59975 1 0.0
O4 O-2 0.1578 0.3263 0.8301 1 0.0
Bi20 Bi+3 0 0.42176 0.75 1 0.0
Bi12 Bi+3 0.19369 0.24134 0.90127 1 0.0
O37 O-2 0.0492 0.2536 0.3349 1 0.0
O21 O-2 0.3416 0.0234 0.8414 1 0.0
O35 O-2 0.057 0.1785 0.4825 1 0.0
Mo1 Mo+6 0.19419 0.59396 0.58006 1 0.0
O12 O-2 0.1609 0.3356 0.6495 1 0.0
O15 O-2 0.2314 0.8343 0.8406 1 0.0
O26 O-2 0.1864 0.4988 0.5603 1 0.0
Bi7 Bi+3 0.19953 0.91555 0.91663 1 0.0
O11 O-2 0.0551 0.9984 0.8253 1 0.0
O36 O-2 0.136 0.2711 0.5146 1 0.0
Bi3 Bi+3 0.19455 0.40073 0.75009 1 0.0
Bi15 Bi+3 0.09789 0.90207 0.41752 1 0.0
O24 O-2 0.2258 0.6281 0.5105 1 0.0
Bi10 Bi+3 0.09269 0.75707 0.57066 1 0.0
Mo2 Mo+6 0.1968 0.91101 0.58659 1 0.0
O5 O-2 0.2361 0.3393 0.339 1 0.0
O13 O-2 0.054 0.8319 0.3463 1 0.0
O31 O-2 0.1648 0.9703 0.5257 1 0.0
O8 O-2 0.0566 0.1525 0.666 1 0.0
Bi1 Bi+3 0.09962 0.41767 0.60267 1 0.0
O1 O-2 0.0416 0.4831 0.9818 1 0.0
O38 O-2 0.537 0.8329 0.3062 1 0.0
O27 O-2 0.1358 0.6215 0.5755 1 0.0
O9 O-2 0.1591 0.9704 0.828 1 0.0
O20 O-2 0.246 0.0015 0.8768 1 0.0
